data_2231353
loop_
_publ_author_name
'Wang, Yu-Tang'
'Gao, De-Jiang'

_publ_section_title
;
 2-Aminoanilinium 6-carboxypicolinate monohydrate
;
_journal_coeditor_code XU5250
_journal_issue 8
_journal_name_full 'Acta Crystallographica Section E'
_journal_page_first o1893
_journal_paper_doi 10.1107/S1600536811025050
_journal_volume 67
_journal_year 2011
_chemical_formula_iupac 'C6 H9 N2 +, C7 H4 N O4 -, H2 O'
_chemical_formula_moiety 'C6 H9 N2 +, C7 H4 N O4 -, H2 O'
_chemical_formula_sum 'C13 H15 N3 O5'
_chemical_formula_weight 293.28
_chemical_name_systematic
;
2-Aminoanilinium 6-carboxypicolinate monohydrate
;
_space_group_IT_number 9
_symmetry_cell_setting monoclinic
_symmetry_space_group_name_Hall 'C -2yc'
_symmetry_space_group_name_H-M 'C 1 c 1'
_atom_sites_solution_hydrogens geom
_atom_sites_solution_primary direct
_atom_sites_solution_secondary difmap
_audit_creation_method SHELXL-97
_cell_angle_alpha 90.00
_cell_angle_beta 102.41(3)
_cell_angle_gamma 90.00
_cell_formula_units_Z 4
_cell_length_a 12.408(3)
_cell_length_b 13.932(3)
_cell_length_c 8.0951(16)
_cell_measurement_reflns_used 1555
_cell_measurement_temperature 298(2)
_cell_measurement_theta_max 27.43
_cell_measurement_theta_min 2.23
_cell_volume 1366.7(5)
_computing_cell_refinement 'CrystalClear (Rigaku, 2005)'
_computing_data_collection 'CrystalClear (Rigaku, 2005)'
_computing_data_reduction 'CrystalClear (Rigaku, 2005)'
_computing_molecular_graphics 'SHELXTL (Sheldrick, 2008)'
_computing_publication_material 'SHELXTL (Sheldrick, 2008)'
_computing_structure_refinement 'SHELXTL (Sheldrick, 2008)'
_computing_structure_solution 'SHELXTL (Sheldrick, 2008)'
_diffrn_ambient_temperature 298(2)
_diffrn_detector_area_resol_mean 13.6612
_diffrn_measured_fraction_theta_full 0.997
_diffrn_measured_fraction_theta_max 0.997
_diffrn_measurement_device_type 'Rigaku Mercury2'
_diffrn_measurement_method 'CCD profile fitting'
_diffrn_radiation_monochromator graphite
_diffrn_radiation_source 'fine-focus sealed tube'
_diffrn_radiation_type MoK\a
_diffrn_radiation_wavelength 0.71073
_diffrn_reflns_av_R_equivalents 0.0405
_diffrn_reflns_av_sigmaI/netI 0.0301
_diffrn_reflns_limit_h_max 15
_diffrn_reflns_limit_h_min -16
_diffrn_reflns_limit_k_max 18
_diffrn_reflns_limit_k_min -18
_diffrn_reflns_limit_l_max 10
_diffrn_reflns_limit_l_min -10
_diffrn_reflns_number 7343
_diffrn_reflns_theta_full 27.43
_diffrn_reflns_theta_max 27.43
_diffrn_reflns_theta_min 2.23
_exptl_absorpt_coefficient_mu 0.111
_exptl_absorpt_correction_T_max 1.000
_exptl_absorpt_correction_T_min 0.910
_exptl_absorpt_correction_type multi-scan
_exptl_absorpt_process_details '(CrystalClear; Rigaku, 2005)'
_exptl_crystal_colour colorless
_exptl_crystal_density_diffrn 1.425
_exptl_crystal_density_method 'not measured'
_exptl_crystal_description block
_exptl_crystal_F_000 616
_exptl_crystal_size_max 0.30
_exptl_crystal_size_mid 0.25
_exptl_crystal_size_min 0.15
_refine_diff_density_max 0.194
_refine_diff_density_min -0.221
_refine_ls_extinction_method none
_refine_ls_goodness_of_fit_ref 1.117
_refine_ls_hydrogen_treatment constr
_refine_ls_matrix_type full
_refine_ls_number_parameters 191
_refine_ls_number_reflns 1555
_refine_ls_number_restraints 2
_refine_ls_restrained_S_all 1.116
_refine_ls_R_factor_all 0.0461
_refine_ls_R_factor_gt 0.0402
_refine_ls_shift/su_max 0.000
_refine_ls_shift/su_mean 0.000
_refine_ls_structure_factor_coef Fsqd
_refine_ls_weighting_details 'calc w=1/[\s^2^(Fo^2^)+(0.0734P)^2^+0.0000P] where P=(Fo^2^+2Fc^2^)/3'
_refine_ls_weighting_scheme calc
_refine_ls_wR_factor_gt 0.1134
_refine_ls_wR_factor_ref 0.1172
_reflns_number_gt 1393
_reflns_number_total 1555
_reflns_threshold_expression I>2sigma(I)
_cod_data_source_file xu5250.cif
_cod_data_source_block I
_cod_original_cell_volume 1366.6(5)
_cod_original_sg_symbol_H-M 'C c'
_cod_database_code 2231353
_cod_database_fobs_code 2231353

loop_
_symmetry_equiv_pos_as_xyz
'x, y, z'
'x, -y, z+1/2'
'x+1/2, y+1/2, z'
'x+1/2, -y+1/2, z+1/2'

loop_
_atom_site_type_symbol
_atom_site_label
_atom_site_fract_x
_atom_site_fract_y
_atom_site_fract_z
_atom_site_U_iso_or_equiv
_atom_site_adp_type
_atom_site_calc_flag
_atom_site_refinement_flags
_atom_site_occupancy
_atom_site_symmetry_multiplicity
O O1W 0.9144(2) 0.11509(17) 0.8457(3) 0.0468(6) Uani d . 1 1
H H1WA 0.9052 0.0737 0.9133 0.070 Uiso d R 1 1
H H1WB 0.8972 0.0905 0.7516 0.070 Uiso d R 1 1
O O1 0.75215(19) 0.17288(15) 0.4341(3) 0.0456(6) Uani d . 1 1
O O2 0.80493(18) 0.02830(16) 0.5392(3) 0.0412(5) Uani d . 1 1
N N3 0.56474(19) 0.10218(18) 0.2422(3) 0.0286(5) Uani d . 1 1
O O3 0.30560(19) 0.10298(17) -0.0480(3) 0.0436(6) Uani d . 1 1
O O4 0.41055(17) 0.22264(15) 0.0827(3) 0.0397(5) Uani d . 1 1
H H4 0.3599 0.2569 0.0337 0.060 Uiso d R 1 1
N N1 0.61623(19) 0.31257(19) 0.2363(3) 0.0296(5) Uani d . 1 1
H H1A 0.5582 0.3434 0.2587 0.044 Uiso calc R 1 1
H H1B 0.6772 0.3318 0.3080 0.044 Uiso calc R 1 1
H H1C 0.6076 0.2497 0.2476 0.044 Uiso calc R 1 1
C C8 0.6256(2) 0.33386(19) 0.0621(3) 0.0290(6) Uani d . 1 1
N N2 0.7964(2) 0.2434(2) 0.1010(4) 0.0452(7) Uani d . 1 1
H H2A 0.8342 0.2069 0.0413 0.054 Uiso d R 1 1
H H2B 0.7933 0.2178 0.2020 0.054 Uiso d R 1 1
C C1 0.7403(2) 0.0831(2) 0.4445(4) 0.0304(6) Uani d . 1 1
C C6 0.4728(2) 0.0640(2) 0.1448(4) 0.0293(6) Uani d . 1 1
C C7 0.3880(2) 0.1321(2) 0.0494(3) 0.0296(6) Uani d . 1 1
C C3 0.6225(3) -0.0586(2) 0.3262(4) 0.0371(7) Uani d . 1 1
H H3A 0.6748 -0.0990 0.3909 0.044 Uiso calc R 1 1
C C9 0.7137(2) 0.2968(2) 0.0015(4) 0.0336(6) Uani d . 1 1
C C5 0.4515(3) -0.0335(2) 0.1314(4) 0.0392(7) Uani d . 1 1
H H5A 0.3870 -0.0566 0.0623 0.047 Uiso calc R 1 1
C C13 0.5445(3) 0.3890(2) -0.0392(4) 0.0378(7) Uani d . 1 1
H H13A 0.4864 0.4131 0.0041 0.045 Uiso calc R 1 1
C C4 0.5287(3) -0.0961(2) 0.2238(5) 0.0427(8) Uani d . 1 1
H H4A 0.5173 -0.1621 0.2167 0.051 Uiso calc R 1 1
C C10 0.7174(3) 0.3179(3) -0.1655(5) 0.0471(8) Uani d . 1 1
H H10A 0.7756 0.2946 -0.2097 0.057 Uiso calc R 1 1
C C2 0.6380(2) 0.0403(2) 0.3314(4) 0.0289(6) Uani d . 1 1
C C12 0.5500(3) 0.4080(3) -0.2044(5) 0.0503(9) Uani d . 1 1
H H12A 0.4953 0.4444 -0.2731 0.060 Uiso calc R 1 1
C C11 0.6366(4) 0.3728(3) -0.2669(5) 0.0549(10) Uani d . 1 1
H H11A 0.6409 0.3859 -0.3779 0.066 Uiso calc R 1 1

loop_
_atom_site_aniso_label
_atom_site_aniso_U_11
_atom_site_aniso_U_22
_atom_site_aniso_U_33
_atom_site_aniso_U_12
_atom_site_aniso_U_13
_atom_site_aniso_U_23
O1W 0.0461(14) 0.0470(14) 0.0444(13) -0.0005(11) 0.0035(10) 0.0032(10)
O1 0.0368(12) 0.0319(12) 0.0563(14) -0.0070(10) -0.0164(10) 0.0073(11)
O2 0.0311(11) 0.0399(12) 0.0452(12) 0.0016(9) -0.0085(9) 0.0071(10)
N3 0.0222(10) 0.0302(13) 0.0312(11) -0.0011(9) 0.0014(9) 0.0013(10)
O3 0.0307(12) 0.0408(13) 0.0504(14) 0.0011(9) -0.0108(10) -0.0029(10)
O4 0.0296(11) 0.0318(10) 0.0500(13) 0.0023(8) -0.0086(9) 0.0000(10)
N1 0.0244(11) 0.0326(12) 0.0292(12) 0.0008(9) -0.0003(9) -0.0013(10)
C8 0.0278(14) 0.0293(13) 0.0286(14) -0.0010(11) 0.0035(10) -0.0011(11)
N2 0.0343(14) 0.0463(16) 0.0553(18) 0.0115(12) 0.0103(13) -0.0012(14)
C1 0.0246(13) 0.0325(14) 0.0321(14) -0.0003(11) 0.0015(10) 0.0035(12)
C6 0.0217(12) 0.0314(14) 0.0331(14) -0.0010(11) 0.0020(10) -0.0005(12)
C7 0.0228(13) 0.0366(14) 0.0272(13) -0.0010(11) 0.0008(10) -0.0015(12)
C3 0.0298(16) 0.0312(15) 0.0480(18) 0.0007(12) 0.0033(13) 0.0080(13)
C9 0.0298(14) 0.0314(15) 0.0395(16) -0.0014(12) 0.0072(12) -0.0035(12)
C5 0.0291(16) 0.0372(15) 0.0461(18) -0.0059(13) -0.0032(13) -0.0018(14)
C13 0.0357(15) 0.0397(16) 0.0369(17) 0.0079(13) 0.0054(12) 0.0033(13)
C4 0.0363(16) 0.0275(15) 0.060(2) -0.0048(13) 0.0016(15) 0.0003(14)
C10 0.049(2) 0.053(2) 0.045(2) 0.0026(16) 0.0206(16) -0.0055(16)
C2 0.0228(13) 0.0303(14) 0.0320(13) -0.0012(11) 0.0026(11) 0.0021(12)
C12 0.057(2) 0.053(2) 0.0387(18) 0.0148(18) 0.0064(15) 0.0112(16)
C11 0.072(3) 0.061(2) 0.0357(19) 0.008(2) 0.0202(17) 0.0082(17)

loop_
_atom_type_symbol
_atom_type_description
_atom_type_scat_dispersion_real
_atom_type_scat_dispersion_imag
_atom_type_scat_source
C C 0.0033 0.0016 'International Tables Vol C Tables 4.2.6.8 and 6.1.1.4'
H H 0.0000 0.0000 'International Tables Vol C Tables 4.2.6.8 and 6.1.1.4'
N N 0.0061 0.0033 'International Tables Vol C Tables 4.2.6.8 and 6.1.1.4'
O O 0.0106 0.0060 'International Tables Vol C Tables 4.2.6.8 and 6.1.1.4'

loop_
_geom_angle_atom_site_label_1
_geom_angle_atom_site_label_2
_geom_angle_atom_site_label_3
_geom_angle
H1WA O1W H1WB 106.3
C2 N3 C6 116.7(2)
C7 O4 H4 110.7
C8 N1 H1A 109.5
C8 N1 H1B 109.5
H1A N1 H1B 109.5
C8 N1 H1C 109.5
H1A N1 H1C 109.5
H1B N1 H1C 109.5
C13 C8 C9 121.6(3)
C13 C8 N1 118.8(3)
C9 C8 N1 119.6(2)
C9 N2 H2A 113.6
C9 N2 H2B 125.0
H2A N2 H2B 113.1
O2 C1 O1 125.4(3)
O2 C1 C2 118.4(3)
O1 C1 C2 116.3(2)
N3 C6 C5 123.8(3)
N3 C6 C7 117.6(2)
C5 C6 C7 118.6(3)
O3 C7 O4 124.6(3)
O3 C7 C6 121.3(3)
O4 C7 C6 114.1(2)
C4 C3 C2 119.1(3)
C4 C3 H3A 120.4
C2 C3 H3A 120.4
N2 C9 C8 122.5(3)
N2 C9 C10 120.3(3)
C8 C9 C10 117.1(3)
C6 C5 C4 118.4(3)
C6 C5 H5A 120.8
C4 C5 H5A 120.8
C12 C13 C8 119.9(3)
C12 C13 H13A 120.0
C8 C13 H13A 120.0
C3 C4 C5 118.8(3)
C3 C4 H4A 120.6
C5 C4 H4A 120.6
C11 C10 C9 121.4(3)
C11 C10 H10A 119.3
C9 C10 H10A 119.3
N3 C2 C3 123.1(3)
N3 C2 C1 116.9(2)
C3 C2 C1 120.0(3)
C11 C12 C13 119.6(3)
C11 C12 H12A 120.2
C13 C12 H12A 120.2
C12 C11 C10 120.3(3)
C12 C11 H11A 119.8
C10 C11 H11A 119.8

loop_
_geom_bond_atom_site_label_1
_geom_bond_atom_site_label_2
_geom_bond_distance
O1W H1WA 0.8201
O1W H1WB 0.8201
O1 C1 1.264(4)
O2 C1 1.245(4)
N3 C2 1.345(4)
N3 C6 1.349(4)
O3 C7 1.219(3)
O4 C7 1.307(4)
O4 H4 0.8201
N1 C8 1.470(4)
N1 H1A 0.8900
N1 H1B 0.8900
N1 H1C 0.8900
C8 C13 1.386(4)
C8 C9 1.390(4)
N2 C9 1.378(4)
N2 H2A 0.9002
N2 H2B 0.8998
C1 C2 1.518(4)
C6 C5 1.384(4)
C6 C7 1.502(4)
C3 C4 1.378(5)
C3 C2 1.391(4)
C3 H3A 0.9300
C9 C10 1.394(5)
C5 C4 1.390(5)
C5 H5A 0.9300
C13 C12 1.379(5)
C13 H13A 0.9300
C4 H4A 0.9300
C10 C11 1.382(6)
C10 H10A 0.9300
C12 C11 1.373(6)
C12 H12A 0.9300
C11 H11A 0.9300

loop_
_geom_hbond_atom_site_label_D
_geom_hbond_atom_site_label_H
_geom_hbond_atom_site_label_A
_geom_hbond_site_symmetry_A
_geom_hbond_distance_DH
_geom_hbond_distance_HA
_geom_hbond_distance_DA
_geom_hbond_angle_DHA
N1 H1A O1W 4_454 0.89 2.13 3.004(4) 166
N1 H1B O3 4_555 0.89 1.98 2.862(3) 170
N1 H1C N3 . 0.89 2.12 3.003(4) 171
N2 H2A O1W 1_554 0.90 2.41 3.303(4) 172
N2 H2B O1 . 0.90 2.14 3.029(4) 168
O1W H1WA O2 2_555 0.82 2.27 3.034(3) 155
O1W H1WB O2 . 0.82 2.04 2.831(3) 161
O4 H4 O1 4_454 0.82 1.71 2.532(3) 179

loop_
_geom_torsion_atom_site_label_1
_geom_torsion_atom_site_label_2
_geom_torsion_atom_site_label_3
_geom_torsion_atom_site_label_4
_geom_torsion
C2 N3 C6 C5 -0.6(4)
C2 N3 C6 C7 177.7(3)
N3 C6 C7 O3 176.1(3)
C5 C6 C7 O3 -5.4(4)
N3 C6 C7 O4 -4.8(4)
C5 C6 C7 O4 173.7(3)
C13 C8 C9 N2 178.7(3)
N1 C8 C9 N2 -2.8(4)
C13 C8 C9 C10 0.4(4)
N1 C8 C9 C10 178.9(3)
N3 C6 C5 C4 0.2(5)
C7 C6 C5 C4 -178.1(3)
C9 C8 C13 C12 0.2(5)
N1 C8 C13 C12 -178.4(3)
C2 C3 C4 C5 -1.2(5)
C6 C5 C4 C3 0.7(5)
N2 C9 C10 C11 -178.8(4)
C8 C9 C10 C11 -0.5(5)
C6 N3 C2 C3 0.1(4)
C6 N3 C2 C1 -178.6(3)
C4 C3 C2 N3 0.8(5)
C4 C3 C2 C1 179.4(3)
O2 C1 C2 N3 174.0(3)
O1 C1 C2 N3 -5.8(4)
O2 C1 C2 C3 -4.7(4)
O1 C1 C2 C3 175.5(3)
C8 C13 C12 C11 -0.6(6)
C13 C12 C11 C10 0.6(6)
C9 C10 C11 C12 0.0(7)

loop_
_cod_related_entry_id
_cod_related_entry_database
_cod_related_entry_code
1 ChemSpider 30656891
